data_4332682
loop_
_publ_author_name
'Milios, Constantinos J.'
'Manoli, Maria'
'Rajaraman, Gopalan'
'Mishra, Abhudaya'
'Budd, Laura E.'
'White, Fraser'
'Parsons, Simon'
'Wernsdorfer, Wolfgang'
'Christou, George'
'Brechin, Euan K.'

_publ_section_title
;
 A Family of [Mn6] Complexes Featuring Tripodal Ligands
;
_journal_issue 17
_journal_name_full 'Inorganic Chemistry'
_journal_page_first 6782
_journal_page_last 6793
_journal_paper_doi 10.1021/ic060676g
_journal_volume 45
_journal_year 2006
_chemical_compound_source C.Milios
_chemical_formula_moiety
;
[Mn6 (OCCH3)8 (thme)2 (C5 H5 N)4] (C5 H5 N)
;
_chemical_formula_sum 'C56 H72 Mn6 N6 O22'
_chemical_formula_weight 1510.78
_space_group_IT_number 2
_symmetry_cell_setting triclinic
_symmetry_space_group_name_Hall '-P 1'
_symmetry_space_group_name_H-M 'P -1'
_atom_sites_solution_hydrogens geom
_atom_sites_solution_primary direct
_audit_creation_date 05-11-18
_audit_creation_method CRYSTALS_ver_12.82
_cell_angle_alpha 79.7320(10)
_cell_angle_beta 66.1610(10)
_cell_angle_gamma 74.4270(10)
_cell_formula_units_Z 1
_cell_length_a 11.3410(2)
_cell_length_b 11.8770(2)
_cell_length_c 13.7420(2)
_cell_measurement_reflns_used 7704
_cell_measurement_temperature 150
_cell_measurement_theta_max 30
_cell_measurement_theta_min 2
_cell_volume 1625.82(5)
_computing_cell_refinement 'SAINT (Siemens ,1995)'
_computing_data_collection 'SMART (Siemens, 1993)'
_computing_data_reduction 'SAINT (Siemens ,1995)'
_computing_molecular_graphics 'CAMERON (Watkin et al., 1996)'
_computing_publication_material 'CRYSTALS (Betteridge et al., 2003)'
_computing_structure_refinement 'CRYSTALS (Betteridge et al., 2003)'
_computing_structure_solution 'SHELXS 86 (Sheldrick, 1986)'
_diffrn_ambient_temperature 150
_diffrn_measured_fraction_theta_full 0.996
_diffrn_measured_fraction_theta_max 0.961
_diffrn_measurement_device_type 'Bruker SMART Apex CCD'
_diffrn_measurement_method '\f & \w scans'
_diffrn_radiation_monochromator graphite
_diffrn_radiation_type 'Mo K\a'
_diffrn_radiation_wavelength 0.71073
_diffrn_reflns_av_R_equivalents 0.033
_diffrn_reflns_limit_h_max 15
_diffrn_reflns_limit_h_min -16
_diffrn_reflns_limit_k_max 15
_diffrn_reflns_limit_k_min -16
_diffrn_reflns_limit_l_max 19
_diffrn_reflns_limit_l_min -18
_diffrn_reflns_number 43836
_diffrn_reflns_theta_full 28.404
_diffrn_reflns_theta_max 30.542
_diffrn_reflns_theta_min 1.786
_diffrn_standards_number 0
_exptl_absorpt_coefficient_mu 1.208
_exptl_absorpt_correction_T_max 0.83
_exptl_absorpt_correction_T_min 0.70
_exptl_absorpt_correction_type multi-scan
_exptl_absorpt_process_details 'SADABS (Siemens, 1996)'
_exptl_crystal_colour brown
_exptl_crystal_density_diffrn 1.543
_exptl_crystal_description block
_exptl_crystal_F_000 776
_exptl_crystal_recrystallization_method 'Recrystallisation by layering with Et2O solution'
_exptl_crystal_size_max 0.34
_exptl_crystal_size_mid 0.23
_exptl_crystal_size_min 0.15
_refine_diff_density_max 0.53
_refine_diff_density_min -0.31
_refine_ls_extinction_method None
_refine_ls_goodness_of_fit_ref 0.8517
_refine_ls_hydrogen_treatment constr
_refine_ls_matrix_type full
_refine_ls_number_parameters 406
_refine_ls_number_reflns 9566
_refine_ls_number_restraints 0
_refine_ls_R_factor_all 0.0437
_refine_ls_R_factor_gt 0.0311
_refine_ls_shift/su_max 0.000814
_refine_ls_structure_factor_coef Fsqd
_refine_ls_weighting_details
;
 w=1/[\s^2^(F^2^) + ( 0.00P)^2^ + 0.00P] 
where P=(max(Fo^2^,0) + 2Fc^2^)/3 
;
_refine_ls_weighting_scheme calc
_refine_ls_wR_factor_all 0.0726
_refine_ls_wR_factor_gt 0.0705
_refine_ls_wR_factor_ref 0.0726
_reflns_limit_h_max 16
_reflns_limit_h_min -14
_reflns_limit_k_max 16
_reflns_limit_k_min -15
_reflns_limit_l_max 19
_reflns_limit_l_min 0
_reflns_number_gt 7252
_reflns_number_total 9566
_reflns_threshold_expression I>2.00u(I)
_oxford_diffrn_Wilson_B_factor 0.00
_oxford_diffrn_Wilson_scale 0.00
_oxford_refine_ls_scale 0.5131(4)
_cod_data_source_file ic060676gsup4.cif
_cod_data_source_block eb5113
_cod_depositor_comments
;
The following automatic conversions were performed:

'_symmetry_cell_setting' value 'Triclinic' changed to 'triclinic'
according to /home/saulius/struct/CIF-dictionaries/cif_core.dic
dictionary named 'cif_core.dic' version 2.4.2 from 2011-04-26.

Automatic conversion script
Id: cif_fix_values 1891 2012-01-12 08:04:46Z andrius 
;
_cod_original_sg_symbol_H-M 'P -1 '
_cod_database_code 4332682

loop_
_symmetry_equiv_pos_as_xyz
x,y,z
-x,-y,-z

loop_
_atom_site_label
_atom_site_type_symbol
_atom_site_fract_x
_atom_site_fract_y
_atom_site_fract_z
_atom_site_U_iso_or_equiv
_atom_site_occupancy
_atom_site_adp_type
_atom_site_refinement_flags_posn
Mn1 Mn 0.14997(2) -0.22097(2) 0.743778(18) 0.0187 1.0000 Uani .
Mn2 Mn -0.02121(2) 0.05025(2) 0.702376(17) 0.0197 1.0000 Uani .
Mn3 Mn 0.12418(2) -0.107814(19) 0.488789(17) 0.0159 1.0000 Uani .
C11 C 0.19548(14) 0.14777(13) 0.35450(11) 0.0189 1.0000 Uani .
O21 O 0.07753(10) 0.05229(9) 0.52868(8) 0.0169 1.0000 Uani .
C21 C 0.16931(14) 0.12682(13) 0.47300(11) 0.0191 1.0000 Uani .
O31 O 0.18551(10) -0.05564(9) 0.34309(8) 0.0187 1.0000 Uani .
C31 C 0.26081(15) 0.03243(13) 0.30146(12) 0.0210 1.0000 Uani .
O41 O -0.03191(10) 0.14921(9) 0.36160(8) 0.0178 1.0000 Uani .
C41 C 0.07196(14) 0.21198(13) 0.33150(12) 0.0195 1.0000 Uani .
C51 C 0.29356(15) 0.22881(14) 0.30533(13) 0.0239 1.0000 Uani .
O12 O 0.16302(11) -0.04136(10) 0.72076(9) 0.0252 1.0000 Uani .
C12 C 0.23468(16) 0.03328(14) 0.70326(12) 0.0225 1.0000 Uani .
O22 O 0.19026(14) 0.13913(10) 0.69294(10) 0.0367 1.0000 Uani .
C22 C 0.37508(17) -0.01508(18) 0.69345(16) 0.0375 1.0000 Uani .
O13 O -0.12662(12) 0.01405(10) 0.86515(9) 0.0312 1.0000 Uani .
C13 C -0.10205(15) -0.07894(14) 0.92087(12) 0.0229 1.0000 Uani .
O23 O -0.02459(11) -0.17266(10) 0.88446(9) 0.0243 1.0000 Uani .
C23 C -0.16924(19) -0.07562(16) 1.04048(13) 0.0345 1.0000 Uani .
O14 O 0.32305(10) -0.14669(10) 0.48305(9) 0.0249 1.0000 Uani .
C14 C 0.38233(15) -0.23029(14) 0.52761(12) 0.0228 1.0000 Uani .
O24 O 0.32939(11) -0.28277(10) 0.61674(9) 0.0262 1.0000 Uani .
C24 C 0.52947(17) -0.27211(19) 0.47116(15) 0.0410 1.0000 Uani .
O15 O 0.14782(11) -0.26797(9) 0.45252(8) 0.0224 1.0000 Uani .
C15 C 0.14237(15) -0.30122(13) 0.37126(13) 0.0236 1.0000 Uani .
O25 O 0.09595(11) -0.23804(9) 0.30704(9) 0.0251 1.0000 Uani .
C25 C 0.1957(2) -0.42994(16) 0.35504(17) 0.0466 1.0000 Uani .
N16 N 0.10786(13) -0.40330(11) 0.76917(10) 0.0227 1.0000 Uani .
C26 C 0.16673(18) -0.47841(15) 0.69294(15) 0.0350 1.0000 Uani .
C36 C 0.13692(19) -0.58577(16) 0.70353(16) 0.0382 1.0000 Uani .
C46 C 0.04115(19) -0.61883(16) 0.79606(16) 0.0353 1.0000 Uani .
C56 C -0.0208(2) -0.54201(19) 0.87391(17) 0.0553 1.0000 Uani .
C66 C 0.0157(2) -0.43598(17) 0.85787(15) 0.0429 1.0000 Uani .
N17 N 0.26455(13) -0.27862(11) 0.85603(11) 0.0233 1.0000 Uani .
C27 C 0.38752(17) -0.34554(15) 0.82226(14) 0.0295 1.0000 Uani .
C37 C 0.46132(18) -0.38160(16) 0.88581(15) 0.0327 1.0000 Uani .
C47 C 0.40710(18) -0.34841(16) 0.98843(15) 0.0338 1.0000 Uani .
C57 C 0.28122(18) -0.27921(16) 1.02455(14) 0.0336 1.0000 Uani .
C67 C 0.21449(17) -0.24681(15) 0.95584(13) 0.0277 1.0000 Uani .
N18 N 0.5909(3) 0.8177(2) 0.00211(18) 0.0708 1.0000 Uani .
C28 C 0.6812(2) 0.7201(2) 0.00161(19) 0.0506 1.0000 Uani .
C38 C 0.6745(2) 0.6503(2) 0.0891(2) 0.0557 1.0000 Uani .
C48 C 0.5707(2) 0.6747(2) 0.18551(19) 0.0507 1.0000 Uani .
C58 C 0.4740(2) 0.77445(19) 0.18799(18) 0.0470 1.0000 Uani .
C68 C 0.4857(2) 0.8437(2) 0.0964(2) 0.0537 1.0000 Uani .
H211 H 0.2535 0.0897 0.4797 0.0217 1.0000 Uiso R
H212 H 0.1365 0.2040 0.5024 0.0222 1.0000 Uiso R
H311 H 0.3474 0.0024 0.3036 0.0237 1.0000 Uiso R
H312 H 0.2742 0.0495 0.2268 0.0235 1.0000 Uiso R
H411 H 0.0380 0.2845 0.3691 0.0228 1.0000 Uiso R
H412 H 0.1007 0.2336 0.2527 0.0231 1.0000 Uiso R
H511 H 0.3205 0.2388 0.2308 0.0359 1.0000 Uiso R
H512 H 0.3704 0.1992 0.3217 0.0358 1.0000 Uiso R
H513 H 0.2571 0.3019 0.3327 0.0361 1.0000 Uiso R
H221 H 0.4043 0.0434 0.7144 0.0599 1.0000 Uiso R
H222 H 0.3850 -0.0864 0.7390 0.0582 1.0000 Uiso R
H223 H 0.4334 -0.0286 0.6194 0.0598 1.0000 Uiso R
H231 H -0.1746 -0.1542 1.0773 0.0499 1.0000 Uiso R
H232 H -0.1195 -0.0433 1.0676 0.0503 1.0000 Uiso R
H233 H -0.2566 -0.0266 1.0586 0.0493 1.0000 Uiso R
H241 H 0.5590 -0.3546 0.4858 0.0552 1.0000 Uiso R
H242 H 0.5711 -0.2374 0.4994 0.0572 1.0000 Uiso R
H243 H 0.5608 -0.2484 0.3967 0.0536 1.0000 Uiso R
H251 H 0.1867 -0.4487 0.2933 0.0741 1.0000 Uiso R
H252 H 0.1486 -0.4744 0.4164 0.0757 1.0000 Uiso R
H253 H 0.2857 -0.4496 0.3454 0.0762 1.0000 Uiso R
H261 H 0.2294 -0.4562 0.6320 0.0396 1.0000 Uiso R
H361 H 0.1804 -0.6341 0.6486 0.0458 1.0000 Uiso R
H461 H 0.0223 -0.6908 0.8024 0.0430 1.0000 Uiso R
H561 H -0.0829 -0.5581 0.9359 0.0618 1.0000 Uiso R
H661 H -0.0248 -0.3815 0.9113 0.0493 1.0000 Uiso R
H271 H 0.4226 -0.3699 0.7515 0.0350 1.0000 Uiso R
H371 H 0.5476 -0.4281 0.8598 0.0370 1.0000 Uiso R
H471 H 0.4549 -0.3721 1.0317 0.0433 1.0000 Uiso R
H571 H 0.2434 -0.2554 1.0907 0.0424 1.0000 Uiso R
H671 H 0.1304 -0.2015 0.9800 0.0347 1.0000 Uiso R
H281 H 0.7521 0.7042 -0.0593 0.0616 1.0000 Uiso R
H381 H 0.7386 0.5872 0.0862 0.0705 1.0000 Uiso R
H481 H 0.5656 0.6263 0.2452 0.0640 1.0000 Uiso R
H581 H 0.4030 0.7942 0.2507 0.0545 1.0000 Uiso R
H681 H 0.4205 0.9100 0.0950 0.0652 1.0000 Uiso R

loop_
_atom_site_aniso_label
_atom_site_aniso_U_11
_atom_site_aniso_U_22
_atom_site_aniso_U_33
_atom_site_aniso_U_23
_atom_site_aniso_U_13
_atom_site_aniso_U_12
Mn1 0.01977(11) 0.01766(11) 0.01751(11) -0.00037(9) -0.00722(9) -0.00264(8)
Mn2 0.02207(12) 0.01978(12) 0.01510(11) -0.00328(9) -0.00727(9) 0.00042(9)
Mn3 0.01759(11) 0.01500(11) 0.01373(10) -0.00150(8) -0.00510(8) -0.00223(8)
C11 0.0191(7) 0.0188(7) 0.0186(7) 0.0009(6) -0.0068(6) -0.0058(5)
O21 0.0188(5) 0.0156(5) 0.0155(5) -0.0004(4) -0.0056(4) -0.0045(4)
C21 0.0189(7) 0.0207(7) 0.0179(7) -0.0005(6) -0.0060(6) -0.0065(6)
O31 0.0209(5) 0.0183(5) 0.0152(5) -0.0013(4) -0.0046(4) -0.0048(4)
C31 0.0208(7) 0.0205(7) 0.0178(7) -0.0008(6) -0.0038(6) -0.0042(6)
O41 0.0178(5) 0.0202(5) 0.0157(5) 0.0006(4) -0.0060(4) -0.0062(4)
C41 0.0209(7) 0.0181(7) 0.0196(7) 0.0016(6) -0.0075(6) -0.0064(6)
C51 0.0228(8) 0.0239(8) 0.0257(8) 0.0016(6) -0.0085(6) -0.0096(6)
O12 0.0275(6) 0.0239(6) 0.0284(6) 0.0002(5) -0.0136(5) -0.0089(5)
C12 0.0275(8) 0.0238(8) 0.0185(7) -0.0026(6) -0.0102(6) -0.0062(6)
O22 0.0530(8) 0.0214(6) 0.0382(7) -0.0031(5) -0.0215(6) -0.0046(6)
C22 0.0271(9) 0.0440(11) 0.0431(11) 0.0026(9) -0.0153(8) -0.0114(8)
O13 0.0365(7) 0.0287(6) 0.0179(5) -0.0015(5) -0.0066(5) 0.0038(5)
C13 0.0236(8) 0.0275(8) 0.0176(7) -0.0041(6) -0.0068(6) -0.0053(6)
O23 0.0233(5) 0.0240(6) 0.0219(5) -0.0032(4) -0.0053(4) -0.0034(4)
C23 0.0455(11) 0.0333(10) 0.0182(8) -0.0033(7) -0.0058(7) -0.0070(8)
O14 0.0204(5) 0.0270(6) 0.0255(6) 0.0030(5) -0.0095(5) -0.0043(4)
C14 0.0202(7) 0.0264(8) 0.0218(7) -0.0042(6) -0.0078(6) -0.0037(6)
O24 0.0239(6) 0.0263(6) 0.0213(5) 0.0002(5) -0.0051(4) -0.0013(5)
C24 0.0215(8) 0.0517(12) 0.0336(10) 0.0062(9) -0.0036(7) 0.0010(8)
O15 0.0269(6) 0.0171(5) 0.0210(5) -0.0027(4) -0.0084(4) -0.0016(4)
C15 0.0248(8) 0.0178(7) 0.0264(8) -0.0052(6) -0.0078(6) -0.0023(6)
O25 0.0302(6) 0.0200(6) 0.0264(6) -0.0052(5) -0.0128(5) -0.0018(5)
C25 0.0706(15) 0.0218(9) 0.0536(13) -0.0145(9) -0.0362(12) 0.0080(9)
N16 0.0253(7) 0.0193(6) 0.0247(7) -0.0015(5) -0.0123(5) -0.0021(5)
C26 0.0336(9) 0.0271(9) 0.0360(10) -0.0097(8) -0.0010(8) -0.0079(7)
C36 0.0372(10) 0.0276(9) 0.0450(11) -0.0162(8) -0.0072(9) -0.0038(8)
C46 0.0424(10) 0.0245(9) 0.0427(11) -0.0046(8) -0.0158(9) -0.0123(8)
C56 0.0752(16) 0.0408(12) 0.0371(11) -0.0089(9) 0.0095(11) -0.0369(12)
C66 0.0635(13) 0.0312(10) 0.0264(9) -0.0099(8) 0.0014(9) -0.0225(9)
N17 0.0268(7) 0.0207(6) 0.0238(7) 0.0024(5) -0.0121(6) -0.0061(5)
C27 0.0316(9) 0.0272(9) 0.0268(8) -0.0002(7) -0.0119(7) -0.0015(7)
C37 0.0289(9) 0.0294(9) 0.0381(10) 0.0013(8) -0.0161(8) -0.0005(7)
C47 0.0388(10) 0.0324(10) 0.0386(10) 0.0024(8) -0.0256(8) -0.0068(8)
C57 0.0387(10) 0.0381(10) 0.0284(9) -0.0055(8) -0.0175(8) -0.0059(8)
C67 0.0284(8) 0.0291(9) 0.0275(8) -0.0018(7) -0.0134(7) -0.0051(7)
N18 0.0900(17) 0.0600(14) 0.0626(14) -0.0138(11) -0.0189(13) -0.0262(13)
C28 0.0314(11) 0.0585(15) 0.0507(13) -0.0199(11) 0.0048(9) -0.0138(10)
C38 0.0339(11) 0.0572(15) 0.0815(18) -0.0300(14) -0.0279(12) 0.0071(10)
C48 0.0654(15) 0.0458(13) 0.0486(13) -0.0062(10) -0.0304(12) -0.0083(11)
C58 0.0433(12) 0.0458(12) 0.0440(12) -0.0188(10) -0.0048(9) -0.0060(9)
C68 0.0617(15) 0.0368(12) 0.0646(15) -0.0171(11) -0.0286(13) 0.0026(10)

loop_
_atom_type_symbol
_atom_type_scat_dispersion_real
_atom_type_scat_dispersion_imag
_atom_type_scat_Cromer_Mann_a1
_atom_type_scat_Cromer_Mann_b1
_atom_type_scat_Cromer_Mann_a2
_atom_type_scat_Cromer_Mann_b2
_atom_type_scat_Cromer_Mann_a3
_atom_type_scat_Cromer_Mann_b3
_atom_type_scat_Cromer_Mann_a4
_atom_type_scat_Cromer_Mann_b4
_atom_type_scat_Cromer_Mann_c
_atom_type_scat_source
C 0.0033 0.0016 2.3100 20.8439 1.0200 10.2075 1.5886 0.5687 0.8650 51.6512 0.2156 'International Tables Vol C 4.2.6.8 and 6.1.1.4'
H 0.0000 0.0000 0.4930 10.5109 0.3229 26.1257 0.1402 3.1424 0.0408 57.7998 0.0030 'International Tables Vol C 4.2.6.8 and 6.1.1.4'
N 0.0061 0.0033 12.2126 0.0057 3.1322 9.8933 2.0125 28.9975 1.1663 0.5826 -11.5290 'International Tables Vol C 4.2.6.8 and 6.1.1.4'
O 0.0106 0.0060 3.0485 13.2771 2.2868 5.7011 1.5463 0.3239 0.8670 32.9089 0.2508 'International Tables Vol C 4.2.6.8 and 6.1.1.4'
Mn 0.3368 0.7283 11.2819 5.3409 7.3573 0.3432 3.0193 17.8674 2.2441 83.7543 1.0896 'International Tables Vol C 4.2.6.8 and 6.1.1.4'

loop_
_geom_angle_atom_site_label_1
_geom_angle_site_symmetry_1
_geom_angle_atom_site_label_2
_geom_angle_atom_site_label_3
_geom_angle_site_symmetry_3
_geom_angle
_geom_angle_publ_flag
O41 2_556 Mn1 O12 . 80.11(4) yes
O41 2_556 Mn1 O23 . 90.71(4) yes
O12 . Mn1 O23 . 86.53(4) yes
O41 2_556 Mn1 O24 . 94.94(4) yes
O12 . Mn1 O24 . 97.13(4) yes
O23 . Mn1 O24 . 173.71(4) yes
O41 2_556 Mn1 N16 . 93.78(4) yes
O12 . Mn1 N16 . 172.32(4) yes
O23 . Mn1 N16 . 88.93(5) yes
O24 . Mn1 N16 . 87.97(5) yes
O41 2_556 Mn1 N17 . 175.22(4) yes
O12 . Mn1 N17 . 95.69(4) yes
O23 . Mn1 N17 . 86.73(5) yes
O24 . Mn1 N17 . 87.81(5) yes
N16 . Mn1 N17 . 90.22(5) yes
O31 2_556 Mn2 O25 2_556 81.02(4) yes
O31 2_556 Mn2 O41 2_556 76.93(4) yes
O25 2_556 Mn2 O41 2_556 152.29(4) yes
O31 2_556 Mn2 Mn3 2_556 35.11(3) yes
O25 2_556 Mn2 Mn3 2_556 73.99(3) yes
O41 2_556 Mn2 Mn3 2_556 78.33(2) yes
O31 2_556 Mn2 Mn3 . 77.50(3) yes
O25 2_556 Mn2 Mn3 . 123.40(3) yes
O41 2_556 Mn2 Mn3 . 34.90(2) yes
Mn3 2_556 Mn2 Mn3 . 58.703(8) yes
O31 2_556 Mn2 O21 . 79.12(4) yes
O25 2_556 Mn2 O21 . 91.35(4) yes
O41 2_556 Mn2 O21 . 68.27(3) yes
Mn3 2_556 Mn2 O21 . 46.31(3) yes
Mn3 . Mn2 O21 . 33.47(3) yes
O31 2_556 Mn2 O12 . 151.04(4) yes
O25 2_556 Mn2 O12 . 126.59(4) yes
O41 2_556 Mn2 O12 . 74.11(4) yes
Mn3 2_556 Mn2 O12 . 135.32(3) yes
Mn3 . Mn2 O12 . 79.04(3) yes
O31 2_556 Mn2 O13 . 93.93(4) yes
O25 2_556 Mn2 O13 . 98.34(4) yes
O41 2_556 Mn2 O13 . 99.69(4) yes
Mn3 2_556 Mn2 O13 . 128.69(4) yes
Mn3 . Mn2 O13 . 134.58(3) yes
O21 . Mn2 O12 . 90.49(4) yes
O21 . Mn2 O13 . 167.09(4) yes
O12 . Mn2 O13 . 90.54(4) yes
O21 2_556 Mn3 O41 2_556 87.99(4) yes
O21 2_556 Mn3 Mn2 2_556 43.38(2) yes
O41 2_556 Mn3 Mn2 2_556 129.67(3) yes
O21 2_556 Mn3 Mn3 2_556 36.99(3) yes
O41 2_556 Mn3 Mn3 2_556 86.17(3) yes
Mn2 2_556 Mn3 Mn3 2_556 63.281(8) yes
O21 2_556 Mn3 Mn2 . 85.76(3) yes
O41 2_556 Mn3 Mn2 . 47.93(3) yes
Mn2 2_556 Mn3 Mn2 . 121.297(8) yes
Mn3 2_556 Mn3 Mn2 . 58.017(8) yes
O21 2_556 Mn3 O21 . 82.33(4) yes
O41 2_556 Mn3 O21 . 86.06(4) yes
Mn2 2_556 Mn3 O21 . 96.82(3) yes
Mn3 2_556 Mn3 O21 . 45.34(3) yes
Mn2 . Mn3 O21 . 38.27(3) yes
O21 2_556 Mn3 O31 . 82.54(4) yes
O41 2_556 Mn3 O31 . 170.37(4) yes
Mn2 2_556 Mn3 O31 . 41.66(3) yes
Mn3 2_556 Mn3 O31 . 85.19(3) yes
Mn2 . Mn3 O31 . 128.99(3) yes
O21 2_556 Mn3 O14 . 171.83(4) yes
O41 2_556 Mn3 O14 . 99.95(4) yes
Mn2 2_556 Mn3 O14 . 129.30(3) yes
Mn3 2_556 Mn3 O14 . 140.91(3) yes
Mn2 . Mn3 O14 . 98.11(3) yes
O21 2_556 Mn3 O15 . 90.94(4) yes
O41 2_556 Mn3 O15 . 91.36(4) yes
Mn2 2_556 Mn3 O15 . 79.72(3) yes
Mn3 2_556 Mn3 O15 . 127.89(3) yes
Mn2 . Mn3 O15 . 139.20(3) yes
O21 . Mn3 O31 . 90.88(4) yes
O21 . Mn3 O14 . 96.21(4) yes
O31 . Mn3 O14 . 89.45(4) yes
O21 . Mn3 O15 . 172.87(4) yes
O31 . Mn3 O15 . 90.59(4) yes
O14 . Mn3 O15 . 90.78(4) yes
C21 . C11 C31 . 110.10(12) yes
C21 . C11 C41 . 112.90(12) yes
C31 . C11 C41 . 112.37(12) yes
C21 . C11 C51 . 107.43(12) yes
C31 . C11 C51 . 107.63(12) yes
C41 . C11 C51 . 106.08(12) yes
Mn2 . O21 Mn3 2_556 90.31(4) yes
Mn2 . O21 Mn3 . 108.26(4) yes
Mn3 2_556 O21 Mn3 . 97.67(4) yes
Mn2 . O21 C21 . 119.70(8) yes
Mn3 2_556 O21 C21 . 116.87(8) yes
Mn3 . O21 C21 . 118.63(8) yes
C11 . C21 O21 . 112.87(12) yes
C11 . C21 H211 . 107.1 no
O21 . C21 H211 . 109.0 no
C11 . C21 H212 . 107.4 no
O21 . C21 H212 . 111.0 no
H211 . C21 H212 . 109.4 no
Mn2 2_556 O31 Mn3 . 103.23(5) yes
Mn2 2_556 O31 C31 . 120.79(8) yes
Mn3 . O31 C31 . 122.48(9) yes
C11 . C31 O31 . 114.73(12) yes
C11 . C31 H311 . 110.8 no
O31 . C31 H311 . 110.0 no
C11 . C31 H312 . 107.3 no
O31 . C31 H312 . 107.7 no
H311 . C31 H312 . 105.8 no
Mn1 2_556 O41 Mn3 2_556 118.93(5) yes
Mn1 2_556 O41 Mn2 2_556 89.62(3) yes
Mn3 2_556 O41 Mn2 2_556 97.17(4) yes
Mn1 2_556 O41 C41 . 108.97(8) yes
Mn3 2_556 O41 C41 . 118.96(8) yes
Mn2 2_556 O41 C41 . 119.50(8) yes
C11 . C41 O41 . 117.06(11) yes
C11 . C41 H411 . 105.7 no
O41 . C41 H411 . 109.9 no
C11 . C41 H412 . 107.5 no
O41 . C41 H412 . 107.6 no
H411 . C41 H412 . 108.9 no
C11 . C51 H511 . 111.5 no
C11 . C51 H512 . 111.9 no
H511 . C51 H512 . 107.7 no
C11 . C51 H513 . 111.2 no
H511 . C51 H513 . 109.0 no
H512 . C51 H513 . 105.3 no
Mn2 . O12 Mn1 . 102.86(5) yes
Mn2 . O12 C12 . 108.75(10) yes
Mn1 . O12 C12 . 147.85(10) yes
O12 . C12 O22 . 121.22(15) yes
O12 . C12 C22 . 116.97(14) yes
O22 . C12 C22 . 121.79(16) yes
C12 . C22 H221 . 108.2 no
C12 . C22 H222 . 112.4 no
H221 . C22 H222 . 108.2 no
C12 . C22 H223 . 111.2 no
H221 . C22 H223 . 106.5 no
H222 . C22 H223 . 110.0 no
Mn2 . O13 C13 . 126.19(10) yes
O13 . C13 O23 . 125.03(14) yes
O13 . C13 C23 . 116.96(14) yes
O23 . C13 C23 . 118.00(14) yes
Mn1 . O23 C13 . 136.33(10) yes
C13 . C23 H231 . 112.4 no
C13 . C23 H232 . 110.0 no
H231 . C23 H232 . 106.6 no
C13 . C23 H233 . 110.0 no
H231 . C23 H233 . 109.5 no
H232 . C23 H233 . 108.3 no
Mn3 . O14 C14 . 130.32(10) yes
O14 . C14 O24 . 125.34(14) yes
O14 . C14 C24 . 118.09(14) yes
O24 . C14 C24 . 116.57(14) yes
Mn1 . O24 C14 . 128.41(10) yes
C14 . C24 H241 . 112.5 no
C14 . C24 H242 . 107.8 no
H241 . C24 H242 . 104.2 no
C14 . C24 H243 . 113.6 no
H241 . C24 H243 . 112.5 no
H242 . C24 H243 . 105.4 no
Mn3 . O15 C15 . 129.36(10) yes
O15 . C15 O25 . 126.15(14) yes
O15 . C15 C25 . 115.51(14) yes
O25 . C15 C25 . 118.32(15) yes
Mn2 2_556 O25 C15 . 129.46(10) yes
C15 . C25 H251 . 110.8 no
C15 . C25 H252 . 109.4 no
H251 . C25 H252 . 109.2 no
C15 . C25 H253 . 109.3 no
H251 . C25 H253 . 109.2 no
H252 . C25 H253 . 109.0 no
Mn1 . N16 C26 . 122.11(11) yes
Mn1 . N16 C66 . 120.85(11) yes
C26 . N16 C66 . 116.83(15) yes
N16 . C26 C36 . 123.33(17) yes
N16 . C26 H261 . 117.1 no
C36 . C26 H261 . 119.5 no
C26 . C36 C46 . 119.32(17) yes
C26 . C36 H361 . 119.8 no
C46 . C36 H361 . 120.9 no
C36 . C46 C56 . 117.78(17) yes
C36 . C46 H461 . 118.6 no
C56 . C46 H461 . 123.6 no
C46 . C56 C66 . 119.55(18) yes
C46 . C56 H561 . 122.4 no
C66 . C56 H561 . 118.0 no
C56 . C66 N16 . 123.17(17) yes
C56 . C66 H661 . 121.2 no
N16 . C66 H661 . 115.6 no
Mn1 . N17 C27 . 120.51(11) yes
Mn1 . N17 C67 . 122.60(11) yes
C27 . N17 C67 . 116.89(14) yes
N17 . C27 C37 . 122.95(16) yes
N17 . C27 H271 . 116.9 no
C37 . C27 H271 . 120.1 no
C27 . C37 C47 . 118.99(16) yes
C27 . C37 H371 . 121.1 no
C47 . C37 H371 . 120.0 no
C37 . C47 C57 . 119.02(16) yes
C37 . C47 H471 . 119.9 no
C57 . C47 H471 . 121.1 no
C47 . C57 C67 . 118.29(17) yes
C47 . C57 H571 . 121.2 no
C67 . C57 H571 . 120.5 no
C57 . C67 N17 . 123.87(16) yes
C57 . C67 H671 . 118.4 no
N17 . C67 H671 . 117.7 no
C28 . N18 C68 . 118.2(2) yes
N18 . C28 C38 . 121.8(2) yes
N18 . C28 H281 . 118.6 no
C38 . C28 H281 . 119.4 no
C28 . C38 C48 . 121.3(2) yes
C28 . C38 H381 . 119.2 no
C48 . C38 H381 . 119.4 no
C38 . C48 C58 . 118.1(2) yes
C38 . C48 H481 . 121.3 no
C58 . C48 H481 . 120.6 no
C48 . C58 C68 . 118.4(2) yes
C48 . C58 H581 . 121.0 no
C68 . C58 H581 . 120.7 no
N18 . C68 C58 . 122.1(2) yes
N18 . C68 H681 . 117.5 no
C58 . C68 H681 . 120.3 no

loop_
_geom_bond_atom_site_label_1
_geom_bond_atom_site_label_2
_geom_bond_site_symmetry_2
_geom_bond_distance
_geom_bond_publ_flag
Mn1 O41 2_556 2.2650(10) yes
Mn1 O12 . 2.1363(11) yes
Mn1 O23 . 2.1628(11) yes
Mn1 O24 . 2.1238(11) yes
Mn1 N16 . 2.2783(13) yes
Mn1 N17 . 2.3029(13) yes
Mn2 O31 2_556 2.1747(10) yes
Mn2 O25 2_556 2.1635(11) yes
Mn2 O41 2_556 2.5092(10) yes
Mn2 Mn3 2_556 3.1848(3) yes
Mn2 Mn3 . 3.3538(3) yes
Mn2 O21 . 2.1875(10) yes
Mn2 O12 . 2.1727(11) yes
Mn2 O13 . 2.0950(11) yes
Mn3 O21 2_556 2.3029(10) yes
Mn3 O41 2_556 1.9341(10) yes
Mn3 Mn3 2_556 3.2084(4) yes
Mn3 O21 . 1.9477(10) yes
Mn3 O31 . 1.8815(10) yes
Mn3 O14 . 2.1485(11) yes
Mn3 O15 . 1.9735(11) yes
C11 C21 . 1.519(2) yes
C11 C31 . 1.527(2) yes
C11 C41 . 1.530(2) yes
C11 C51 . 1.535(2) yes
O21 C21 . 1.4359(17) yes
C21 H211 . 0.973 no
C21 H212 . 0.985 no
O31 C31 . 1.4219(17) yes
C31 H311 . 0.961 no
C31 H312 . 0.966 no
O41 C41 . 1.4430(17) yes
C41 H411 . 0.988 no
C41 H412 . 1.002 no
C51 H511 . 0.937 no
C51 H512 . 0.948 no
C51 H513 . 0.930 no
O12 C12 . 1.2873(19) yes
C12 O22 . 1.2282(19) yes
C12 C22 . 1.499(2) yes
C22 H221 . 0.974 no
C22 H222 . 0.968 no
C22 H223 . 0.977 no
O13 C13 . 1.2607(19) yes
C13 O23 . 1.2567(19) yes
C13 C23 . 1.509(2) yes
C23 H231 . 0.984 no
C23 H232 . 0.970 no
C23 H233 . 0.961 no
O14 C14 . 1.2533(18) yes
C14 O24 . 1.2583(18) yes
C14 C24 . 1.510(2) yes
C24 H241 . 0.959 no
C24 H242 . 0.923 no
C24 H243 . 0.954 no
O15 C15 . 1.2779(19) yes
C15 O25 . 1.2435(19) yes
C15 C25 . 1.506(2) yes
C25 H251 . 0.965 no
C25 H252 . 0.950 no
C25 H253 . 0.942 no
N16 C26 . 1.337(2) yes
N16 C66 . 1.322(2) yes
C26 C36 . 1.374(2) yes
C26 H261 . 0.904 no
C36 C46 . 1.373(3) yes
C36 H361 . 0.918 no
C46 C56 . 1.366(3) yes
C46 H461 . 0.917 no
C56 C66 . 1.383(3) yes
C56 H561 . 0.887 no
C66 H661 . 0.952 no
N17 C27 . 1.344(2) yes
N17 C67 . 1.336(2) yes
C27 C37 . 1.383(2) yes
C27 H271 . 0.956 no
C37 C47 . 1.374(3) yes
C37 H371 . 0.942 no
C47 C57 . 1.379(3) yes
C47 H471 . 0.919 no
C57 C67 . 1.380(2) yes
C57 H571 . 0.896 no
C67 H671 . 0.918 no
N18 C28 . 1.323(3) yes
N18 C68 . 1.376(3) yes
C28 C38 . 1.321(3) yes
C28 H281 . 0.902 no
C38 C48 . 1.385(3) yes
C38 H381 . 0.887 no
C48 C58 . 1.376(3) yes
C48 H481 . 0.904 no
C58 C68 . 1.354(3) yes
C58 H581 . 0.925 no
C68 H681 . 0.928 no
